data_2222855
loop_
_publ_author_name
'Choi, Hong Dae'
'Seo, Pil Ja'
'Son, Byeng Wha'
'Lee, Uk'

_publ_section_title
;
 7-Bromo-1-methylsulfinyl-2-phenylnaphtho[2,1-<i>b</i>]furan
;
_journal_coeditor_code RK2156
_journal_issue 8
_journal_name_full 'Acta Crystallographica Section E'
_journal_page_first o1956
_journal_paper_doi 10.1107/S1600536809028165
_journal_volume 65
_journal_year 2009
_chemical_formula_iupac 'C19 H13 Br O2 S'
_chemical_formula_moiety 'C19 H13 Br O2 S'
_chemical_formula_sum 'C19 H13 Br O2 S'
_chemical_formula_weight 385.26
_chemical_name_systematic
;
7-Bromo-1-methylsulfinyl-2-phenylnaphtho[2,1-<i>b</i>]furan
;
_space_group_IT_number 14
_symmetry_cell_setting monoclinic
_symmetry_space_group_name_Hall '-P 2ybc'
_symmetry_space_group_name_H-M 'P 1 21/c 1'
_atom_sites_solution_hydrogens difmap
_atom_sites_solution_primary direct
_atom_sites_solution_secondary difmap
_cell_angle_alpha 90.00
_cell_angle_beta 91.2670(10)
_cell_angle_gamma 90.00
_cell_formula_units_Z 4
_cell_length_a 6.0007(4)
_cell_length_b 22.699(2)
_cell_length_c 11.2151(8)
_cell_measurement_reflns_used 3117
_cell_measurement_temperature 273(2)
_cell_measurement_theta_max 27.28
_cell_measurement_theta_min 2.55
_cell_volume 1527.2(2)
_computing_cell_refinement 'SAINT (Bruker, 2001)'
_computing_data_collection 'SMART (Bruker, 2001)'
_computing_data_reduction 'SAINT (Bruker, 2001)'
_computing_molecular_graphics 'ORTEP-3 (Farrugia, 1997) and DIAMOND (Brandenburg, 1998)'
_computing_publication_material 'SHELXL97 (Sheldrick, 2008)'
_computing_structure_refinement 'SHELXL97 (Sheldrick, 2008)'
_computing_structure_solution 'SHELXS97 (Sheldrick, 2008)'
_diffrn_ambient_temperature 273(2)
_diffrn_detector_area_resol_mean 10.0
_diffrn_measured_fraction_theta_full 0.992
_diffrn_measured_fraction_theta_max 0.992
_diffrn_measurement_device_type 'Bruker SMART CCD'
_diffrn_measurement_method '\f and \w'
_diffrn_radiation_monochromator graphite
_diffrn_radiation_source 'fine-focus sealed tube'
_diffrn_radiation_type MoK\a
_diffrn_radiation_wavelength 0.71073
_diffrn_reflns_av_R_equivalents 0.0561
_diffrn_reflns_av_sigmaI/netI 0.0603
_diffrn_reflns_limit_h_max 7
_diffrn_reflns_limit_h_min -7
_diffrn_reflns_limit_k_max 29
_diffrn_reflns_limit_k_min -29
_diffrn_reflns_limit_l_max 14
_diffrn_reflns_limit_l_min -14
_diffrn_reflns_number 13412
_diffrn_reflns_theta_full 27.48
_diffrn_reflns_theta_max 27.48
_diffrn_reflns_theta_min 1.79
_diffrn_standards_number 0
_exptl_absorpt_coefficient_mu 2.835
_exptl_absorpt_correction_T_max 0.7647
_exptl_absorpt_correction_T_min 0.5376
_exptl_absorpt_correction_type multi-scan
_exptl_absorpt_process_details '(SADABS; Sheldrick, 1999)'
_exptl_crystal_colour colourless
_exptl_crystal_density_diffrn 1.676
_exptl_crystal_density_method 'not measured'
_exptl_crystal_description block
_exptl_crystal_F_000 776
_exptl_crystal_size_max 0.25
_exptl_crystal_size_mid 0.12
_exptl_crystal_size_min 0.10
_refine_diff_density_max 0.557
_refine_diff_density_min -0.491
_refine_ls_extinction_method none
_refine_ls_goodness_of_fit_ref 1.089
_refine_ls_hydrogen_treatment constr
_refine_ls_matrix_type full
_refine_ls_number_parameters 209
_refine_ls_number_reflns 3476
_refine_ls_number_restraints 0
_refine_ls_restrained_S_all 1.089
_refine_ls_R_factor_all 0.0904
_refine_ls_R_factor_gt 0.0386
_refine_ls_shift/su_max 0.002
_refine_ls_shift/su_max_lt 0.001
_refine_ls_shift/su_mean 0.000
_refine_ls_structure_factor_coef Fsqd
_refine_ls_weighting_details 'calc w=1/[\s^2^(Fo^2^)+(0.0234P)^2^+2.3626P] where P=(Fo^2^+2Fc^2^)/3'
_refine_ls_weighting_scheme calc
_refine_ls_wR_factor_gt 0.0725
_refine_ls_wR_factor_ref 0.0913
_reflns_number_gt 2280
_reflns_number_total 3476
_reflns_threshold_expression I>2\s(I)
_cod_data_source_file rk2156.cif
_cod_data_source_block I
_cod_original_sg_symbol_H-M 'P 21/c'
_cod_database_code 2222855
_cod_database_fobs_code 2222855

loop_
_symmetry_equiv_pos_as_xyz
'x, y, z'
'-x, y+1/2, -z+1/2'
'-x, -y, -z'
'x, -y-1/2, z-1/2'

loop_
_atom_site_type_symbol
_atom_site_label
_atom_site_fract_x
_atom_site_fract_y
_atom_site_fract_z
_atom_site_U_iso_or_equiv
_atom_site_adp_type
_atom_site_calc_flag
_atom_site_refinement_flags
_atom_site_occupancy
_atom_site_disorder_assembly
_atom_site_disorder_group
Br Br 1.04085(7) 0.614541(18) 1.06514(4) 0.03289(13) Uani d . 1 . .
S S 0.04668(16) 0.71912(4) 0.66608(8) 0.0231(2) Uani d . 1 . .
O O1 -0.0349(4) 0.54760(10) 0.6267(2) 0.0208(5) Uani d . 1 . .
O O2 0.0802(4) 0.74221(11) 0.7894(2) 0.0316(7) Uani d . 1 . .
C C1 0.0664(6) 0.64129(15) 0.6686(3) 0.0191(7) Uani d . 1 . .
C C2 0.2146(6) 0.60190(15) 0.7355(3) 0.0195(8) Uani d . 1 . .
C C3 0.4067(6) 0.60777(15) 0.8130(3) 0.0194(7) Uani d . 1 . .
C C4 0.4927(6) 0.66186(16) 0.8559(3) 0.0234(8) Uani d . 1 . .
H H4 0.4210 0.6967 0.8343 0.028 Uiso calc R 1 . .
C C5 0.6794(6) 0.66431(17) 0.9287(3) 0.0255(9) Uani d . 1 . .
H H5 0.7343 0.7003 0.9560 0.031 Uiso calc R 1 . .
C C6 0.7857(6) 0.61148(17) 0.9610(3) 0.0243(8) Uani d . 1 . .
C C7 0.7101(6) 0.55824(16) 0.9228(3) 0.0237(8) Uani d . 1 . .
H H7 0.7854 0.5241 0.9455 0.028 Uiso calc R 1 . .
C C8 0.5162(6) 0.55461(16) 0.8484(3) 0.0210(8) Uani d . 1 . .
C C9 0.4331(6) 0.49849(16) 0.8115(3) 0.0230(8) Uani d . 1 . .
H H9 0.5084 0.4646 0.8357 0.028 Uiso calc R 1 . .
C C10 0.2455(6) 0.49362(15) 0.7415(3) 0.0233(8) Uani d . 1 . .
H H10 0.1883 0.4571 0.7193 0.028 Uiso calc R 1 . .
C C11 0.1437(6) 0.54571(15) 0.7050(3) 0.0196(8) Uani d . 1 . .
C C12 -0.0772(6) 0.60640(15) 0.6050(3) 0.0199(8) Uani d . 1 . .
C C13 -0.2527(6) 0.61732(16) 0.5143(3) 0.0206(7) Uani d . 1 . .
C C14 -0.4437(6) 0.58201(15) 0.5112(3) 0.0226(8) Uani d . 1 . .
H H14 -0.4595 0.5521 0.5671 0.027 Uiso calc R 1 . .
C C15 -0.6085(6) 0.59122(17) 0.4259(3) 0.0273(9) Uani d . 1 . .
H H15 -0.7349 0.5675 0.4241 0.033 Uiso calc R 1 . .
C C16 -0.5855(7) 0.63605(17) 0.3422(3) 0.0286(9) Uani d . 1 . .
H H16 -0.6985 0.6430 0.2859 0.034 Uiso calc R 1 . .
C C17 -0.3945(7) 0.67033(16) 0.3429(3) 0.0284(9) Uani d . 1 . .
H H17 -0.3785 0.6998 0.2861 0.034 Uiso calc R 1 . .
C C18 -0.2277(6) 0.66085(15) 0.4275(3) 0.0229(8) Uani d . 1 . .
H H18 -0.0985 0.6835 0.4267 0.028 Uiso calc R 1 . .
C C19 0.2979(7) 0.73401(16) 0.5874(3) 0.0284(9) Uani d . 1 . .
H H19A 0.3314 0.7753 0.5921 0.043 Uiso calc R 1 . .
H H19B 0.2779 0.7228 0.5053 0.043 Uiso calc R 1 . .
H H19C 0.4187 0.7119 0.6226 0.043 Uiso calc R 1 . .

loop_
_atom_site_aniso_label
_atom_site_aniso_U_11
_atom_site_aniso_U_22
_atom_site_aniso_U_33
_atom_site_aniso_U_12
_atom_site_aniso_U_13
_atom_site_aniso_U_23
Br 0.0306(2) 0.0375(2) 0.0302(2) -0.0047(2) -0.00788(15) 0.0030(2)
S 0.0258(5) 0.0177(5) 0.0260(5) 0.0017(4) 0.0018(4) -0.0027(4)
O1 0.0258(14) 0.0156(12) 0.0210(13) -0.0033(10) 0.0000(11) 0.0003(10)
O2 0.0401(17) 0.0287(15) 0.0262(15) 0.0017(13) 0.0037(12) -0.0113(12)
C1 0.0228(19) 0.0155(17) 0.0191(18) -0.0026(15) 0.0037(14) -0.0009(14)
C2 0.0244(19) 0.0190(19) 0.0154(17) -0.0003(15) 0.0047(14) 0.0001(14)
C3 0.0215(18) 0.0202(18) 0.0168(17) -0.0005(15) 0.0030(14) 0.0011(15)
C4 0.028(2) 0.0196(19) 0.022(2) -0.0003(16) 0.0027(16) 0.0015(15)
C5 0.028(2) 0.026(2) 0.022(2) -0.0066(17) 0.0003(16) -0.0022(16)
C6 0.0241(19) 0.031(2) 0.0177(17) -0.0044(18) -0.0007(14) 0.0000(17)
C7 0.027(2) 0.025(2) 0.0191(18) 0.0043(17) 0.0010(15) 0.0022(16)
C8 0.026(2) 0.0229(19) 0.0148(17) 0.0037(16) 0.0037(15) 0.0005(15)
C9 0.030(2) 0.0195(19) 0.0193(19) 0.0040(16) 0.0005(16) 0.0020(15)
C10 0.036(2) 0.0162(18) 0.0184(19) -0.0054(16) 0.0037(16) -0.0006(15)
C11 0.0215(19) 0.0195(18) 0.0178(18) -0.0020(15) 0.0018(15) -0.0009(14)
C12 0.0227(19) 0.0163(19) 0.0210(18) -0.0006(15) 0.0060(14) -0.0019(14)
C13 0.0211(18) 0.0220(18) 0.0188(17) 0.0031(16) 0.0041(14) -0.0055(16)
C14 0.026(2) 0.0186(19) 0.0236(19) 0.0014(16) 0.0055(16) -0.0032(15)
C15 0.021(2) 0.032(2) 0.029(2) 0.0007(16) -0.0001(16) -0.0096(17)
C16 0.032(2) 0.030(2) 0.024(2) 0.0073(18) -0.0055(17) -0.0074(17)
C17 0.040(2) 0.023(2) 0.022(2) 0.0049(18) 0.0018(18) 0.0003(16)
C18 0.023(2) 0.0210(19) 0.025(2) -0.0013(16) 0.0005(16) -0.0022(15)
C19 0.037(2) 0.022(2) 0.026(2) -0.0037(18) 0.0034(17) -0.0001(16)

loop_
_atom_type_symbol
_atom_type_description
_atom_type_scat_dispersion_real
_atom_type_scat_dispersion_imag
_atom_type_scat_source
C C 0.0033 0.0016 'International Tables Vol C Tables 4.2.6.8 and 6.1.1.4'
H H 0.0000 0.0000 'International Tables Vol C Tables 4.2.6.8 and 6.1.1.4'
O O 0.0106 0.0060 'International Tables Vol C Tables 4.2.6.8 and 6.1.1.4'
S S 0.1246 0.1234 'International Tables Vol C Tables 4.2.6.8 and 6.1.1.4'
Br Br -0.2901 2.4595 'International Tables Vol C Tables 4.2.6.8 and 6.1.1.4'

loop_
_geom_angle_atom_site_label_1
_geom_angle_atom_site_label_2
_geom_angle_atom_site_label_3
_geom_angle_site_symmetry_1
_geom_angle_site_symmetry_3
_geom_angle
_geom_angle_publ_flag
O2 S C1 . . 109.20(16) ?
O2 S C19 . . 107.03(17) ?
C1 S C19 . . 97.99(17) ?
C11 O1 C12 . . 106.3(3) ?
C12 C1 C2 . . 106.6(3) ?
C12 C1 S . . 122.1(3) ?
C2 C1 S . . 131.3(3) ?
C11 C2 C3 . . 118.3(3) ?
C11 C2 C1 . . 104.9(3) ?
C3 C2 C1 . . 136.7(3) ?
C4 C3 C8 . . 118.6(3) ?
C4 C3 C2 . . 124.8(3) ?
C8 C3 C2 . . 116.7(3) ?
C5 C4 C3 . . 121.7(3) ?
C5 C4 H4 . . 119.2 ?
C3 C4 H4 . . 119.2 ?
C4 C5 C6 . . 118.7(3) ?
C4 C5 H5 . . 120.7 ?
C6 C5 H5 . . 120.7 ?
C7 C6 C5 . . 122.2(3) ?
C7 C6 Br . . 119.0(3) ?
C5 C6 Br . . 118.8(3) ?
C6 C7 C8 . . 120.1(3) ?
C6 C7 H7 . . 120.0 ?
C8 C7 H7 . . 120.0 ?
C7 C8 C9 . . 119.9(3) ?
C7 C8 C3 . . 118.8(3) ?
C9 C8 C3 . . 121.3(3) ?
C10 C9 C8 . . 121.2(3) ?
C10 C9 H9 . . 119.4 ?
C8 C9 H9 . . 119.4 ?
C9 C10 C11 . . 117.0(3) ?
C9 C10 H10 . . 121.5 ?
C11 C10 H10 . . 121.5 ?
O1 C11 C2 . . 111.2(3) ?
O1 C11 C10 . . 123.2(3) ?
C2 C11 C10 . . 125.5(3) ?
C1 C12 O1 . . 111.1(3) ?
C1 C12 C13 . . 134.5(3) ?
O1 C12 C13 . . 114.3(3) ?
C18 C13 C14 . . 119.2(3) ?
C18 C13 C12 . . 121.0(3) ?
C14 C13 C12 . . 119.7(3) ?
C15 C14 C13 . . 120.4(3) ?
C15 C14 H14 . . 119.8 ?
C13 C14 H14 . . 119.8 ?
C14 C15 C16 . . 119.9(4) ?
C14 C15 H15 . . 120.0 ?
C16 C15 H15 . . 120.0 ?
C17 C16 C15 . . 120.1(4) ?
C17 C16 H16 . . 120.0 ?
C15 C16 H16 . . 120.0 ?
C18 C17 C16 . . 120.2(4) ?
C18 C17 H17 . . 119.9 ?
C16 C17 H17 . . 119.9 ?
C17 C18 C13 . . 120.1(3) ?
C17 C18 H18 . . 119.9 ?
C13 C18 H18 . . 119.9 ?
S C19 H19A . . 109.5 ?
S C19 H19B . . 109.5 ?
H19A C19 H19B . . 109.5 ?
S C19 H19C . . 109.5 ?
H19A C19 H19C . . 109.5 ?
H19B C19 H19C . . 109.5 ?

loop_
_geom_bond_atom_site_label_1
_geom_bond_atom_site_label_2
_geom_bond_site_symmetry_2
_geom_bond_distance
_geom_bond_publ_flag
Br C6 . 1.906(3) ?
S O2 . 1.489(3) ?
S C1 . 1.771(3) ?
S C19 . 1.796(4) ?
O1 C11 . 1.371(4) ?
O1 C12 . 1.379(4) ?
C1 C12 . 1.360(5) ?
C1 C2 . 1.457(5) ?
C2 C11 . 1.385(5) ?
C2 C3 . 1.434(5) ?
C3 C4 . 1.412(5) ?
C3 C8 . 1.426(5) ?
C4 C5 . 1.373(5) ?
C4 H4 . 0.9300 ?
C5 C6 . 1.402(5) ?
C5 H5 . 0.9300 ?
C6 C7 . 1.357(5) ?
C7 C8 . 1.420(5) ?
C7 H7 . 0.9300 ?
C8 C9 . 1.426(5) ?
C9 C10 . 1.362(5) ?
C9 H9 . 0.9300 ?
C10 C11 . 1.389(5) ?
C10 H10 . 0.9300 ?
C12 C13 . 1.469(5) ?
C13 C18 . 1.398(5) ?
C13 C14 . 1.398(5) ?
C14 C15 . 1.377(5) ?
C14 H14 . 0.9300 ?
C15 C16 . 1.393(5) ?
C15 H15 . 0.9300 ?
C16 C17 . 1.385(5) ?
C16 H16 . 0.9300 ?
C17 C18 . 1.381(5) ?
C17 H17 . 0.9300 ?
C18 H18 . 0.9300 ?
C19 H19A . 0.9600 ?
C19 H19B . 0.9600 ?
C19 H19C . 0.9600 ?

loop_
_geom_hbond_atom_site_label_D
_geom_hbond_atom_site_label_H
_geom_hbond_atom_site_label_A
_geom_hbond_site_symmetry_A
_geom_hbond_distance_DH
_geom_hbond_distance_HA
_geom_hbond_distance_DA
_geom_hbond_angle_DHA
C14 H14 Cg1 1_455 0.93 2.70 3.377(4) 130.8
C19 H19B Cg2 1_655 0.96 2.99 3.497(4) 114.2
C18 H18 O2 4_575 0.93 2.54 3.283(4) 137.4
C16 H16 Br 1_354 0.93 2.97 3.823(4) 153.2

loop_
_geom_torsion_atom_site_label_1
_geom_torsion_atom_site_label_2
_geom_torsion_atom_site_label_3
_geom_torsion_atom_site_label_4
_geom_torsion_site_symmetry_1
_geom_torsion_site_symmetry_2
_geom_torsion_site_symmetry_3
_geom_torsion_site_symmetry_4
_geom_torsion
_geom_torsion_publ_flag
O2 S C1 C12 . . . . 137.3(3) ?
C19 S C1 C12 . . . . -111.5(3) ?
O2 S C1 C2 . . . . -39.4(4) ?
C19 S C1 C2 . . . . 71.8(4) ?
C12 C1 C2 C11 . . . . -0.1(4) ?
S C1 C2 C11 . . . . 177.1(3) ?
C12 C1 C2 C3 . . . . 175.8(4) ?
S C1 C2 C3 . . . . -7.1(6) ?
C11 C2 C3 C4 . . . . -177.2(3) ?
C1 C2 C3 C4 . . . . 7.4(7) ?
C11 C2 C3 C8 . . . . 2.7(5) ?
C1 C2 C3 C8 . . . . -172.7(4) ?
C8 C3 C4 C5 . . . . 1.0(5) ?
C2 C3 C4 C5 . . . . -179.1(3) ?
C3 C4 C5 C6 . . . . -0.2(6) ?
C4 C5 C6 C7 . . . . 0.0(6) ?
C4 C5 C6 Br . . . . -178.5(3) ?
C5 C6 C7 C8 . . . . -0.5(5) ?
Br C6 C7 C8 . . . . 178.0(3) ?
C6 C7 C8 C9 . . . . -178.0(3) ?
C6 C7 C8 C3 . . . . 1.3(5) ?
C4 C3 C8 C7 . . . . -1.5(5) ?
C2 C3 C8 C7 . . . . 178.6(3) ?
C4 C3 C8 C9 . . . . 177.8(3) ?
C2 C3 C8 C9 . . . . -2.1(5) ?
C7 C8 C9 C10 . . . . 179.0(3) ?
C3 C8 C9 C10 . . . . -0.3(5) ?
C8 C9 C10 C11 . . . . 1.9(5) ?
C12 O1 C11 C2 . . . . 1.0(4) ?
C12 O1 C11 C10 . . . . -175.3(3) ?
C3 C2 C11 O1 . . . . -177.3(3) ?
C1 C2 C11 O1 . . . . -0.6(4) ?
C3 C2 C11 C10 . . . . -1.1(5) ?
C1 C2 C11 C10 . . . . 175.6(3) ?
C9 C10 C11 O1 . . . . 174.5(3) ?
C9 C10 C11 C2 . . . . -1.3(5) ?
C2 C1 C12 O1 . . . . 0.7(4) ?
S C1 C12 O1 . . . . -176.8(2) ?
C2 C1 C12 C13 . . . . -174.3(4) ?
S C1 C12 C13 . . . . 8.3(6) ?
C11 O1 C12 C1 . . . . -1.0(4) ?
C11 O1 C12 C13 . . . . 175.0(3) ?
C1 C12 C13 C18 . . . . 37.7(6) ?
O1 C12 C13 C18 . . . . -137.1(3) ?
C1 C12 C13 C14 . . . . -145.2(4) ?
O1 C12 C13 C14 . . . . 40.0(4) ?
C18 C13 C14 C15 . . . . -2.0(5) ?
C12 C13 C14 C15 . . . . -179.2(3) ?
C13 C14 C15 C16 . . . . -0.2(5) ?
C14 C15 C16 C17 . . . . 1.7(6) ?
C15 C16 C17 C18 . . . . -1.0(6) ?
C16 C17 C18 C13 . . . . -1.2(6) ?
C14 C13 C18 C17 . . . . 2.7(5) ?
C12 C13 C18 C17 . . . . 179.9(3) ?
